data_4128099
loop_
_publ_author_name
'Zhou, Tian-You'
'Auer, Bernhard'
'Lee, Seok J.'
'Telfer, Shane G.'

_publ_section_title
;
 Catalysts Confined in Programmed Framework Pores Enable New
 Transformations and Tune Reaction Efficiency and Selectivity.
;
_journal_issue 4
_journal_name_full 'Journal of the American Chemical Society'
_journal_page_first 1577
_journal_page_last 1582
_journal_paper_doi 10.1021/jacs.8b11221
_journal_volume 141
_journal_year 2019
_chemical_formula_moiety '0.33(C627 H723 N6 O81 Zn24)'
_chemical_formula_sum 'C209 H241 N2 O27 Zn8'
_chemical_formula_weight 3735.98
_space_group_crystal_system cubic
_space_group_IT_number 200
_space_group_name_Hall '-P 2 2 3'
_space_group_name_H-M_alt 'P m -3'
_symmetry_space_group_name_Hall '-P 2 2 3'
_symmetry_space_group_name_H-M 'P m -3'
_atom_sites_solution_hydrogens mixed
_atom_sites_solution_primary dual
_audit_creation_date 2018-12-15
_audit_creation_method
;
Olex2 1.2
(compiled 2018.05.29 svn.r3508 for OlexSys, GUI svn.r5506)
;
_audit_update_record
;
????
;
_cell_angle_alpha 90
_cell_angle_beta 90
_cell_angle_gamma 90
_cell_formula_units_Z 3
_cell_length_a 29.8348(4)
_cell_length_b 29.8348(4)
_cell_length_c 29.8348(4)
_cell_measurement_reflns_used 22443
_cell_measurement_temperature 153.0
_cell_measurement_theta_max 72.0
_cell_measurement_theta_min 2.6
_cell_volume 26556.4(6)
_computing_cell_refinement 'FSProcess in Process-Auto (Rigaku, 1998)'
_computing_data_collection 'CrystalClear (Rigaku, 2005)'
_computing_data_reduction 'FSProcess in Process-Auto (Rigaku, 1998)'
_computing_molecular_graphics 'Olex2 (Dolomanov et al., 2009)'
_computing_publication_material 'Olex2 (Dolomanov et al., 2009)'
_computing_structure_refinement 'SHELXL-97 (Sheldrick, 1997)'
_computing_structure_solution 'SHELXS97 (Sheldrick, 2008)'
_diffrn_ambient_temperature 153.0
_diffrn_detector 'Image plate'
_diffrn_detector_area_resol_mean 10
_diffrn_measured_fraction_theta_full 0.982
_diffrn_measured_fraction_theta_max 0.982
_diffrn_measurement_device_type 'Rigaku Spider'
_diffrn_measurement_method \w-scans
_diffrn_radiation_monochromator 'Rigaku VariMax-HF Confocal Optical System'
_diffrn_radiation_type CuK\a
_diffrn_radiation_wavelength 1.54178
_diffrn_reflns_av_R_equivalents 0.0552
_diffrn_reflns_av_unetI/netI 0.0509
_diffrn_reflns_Laue_measured_fraction_full 0.982
_diffrn_reflns_Laue_measured_fraction_max 0.982
_diffrn_reflns_limit_h_max 11
_diffrn_reflns_limit_h_min -33
_diffrn_reflns_limit_k_max 34
_diffrn_reflns_limit_k_min -18
_diffrn_reflns_limit_l_max 14
_diffrn_reflns_limit_l_min -30
_diffrn_reflns_number 24709
_diffrn_reflns_point_group_measured_fraction_full 0.982
_diffrn_reflns_point_group_measured_fraction_max 0.982
_diffrn_reflns_theta_full 63.662
_diffrn_reflns_theta_max 63.662
_diffrn_reflns_theta_min 5.548
_diffrn_source 'Rigaku MM007 rotating anode'
_diffrn_standards_number 0
_exptl_absorpt_coefficient_mu 0.879
_exptl_absorpt_correction_T_max 1
_exptl_absorpt_correction_T_min 0.327
_exptl_absorpt_correction_type multi-scan
_exptl_absorpt_process_details '(ABSCOR; Higashi, 1995)'
_exptl_crystal_colour 'clear light yellow'
_exptl_crystal_colour_lustre clear
_exptl_crystal_colour_modifier light
_exptl_crystal_colour_primary yellow
_exptl_crystal_density_diffrn 0.701
_exptl_crystal_density_meas ?
_exptl_crystal_density_method 'not measured'
_exptl_crystal_description Prism
_exptl_crystal_F_000 5895
_exptl_crystal_size_max 0.5
_exptl_crystal_size_mid 0.5
_exptl_crystal_size_min 0.4
_refine_diff_density_max 0.732
_refine_diff_density_min -1.334
_refine_diff_density_rms 0.147
_refine_ls_extinction_method none
_refine_ls_goodness_of_fit_ref 1.776
_refine_ls_hydrogen_treatment constr
_refine_ls_matrix_type full
_refine_ls_number_parameters 373
_refine_ls_number_reflns 7627
_refine_ls_number_restraints 547
_refine_ls_restrained_S_all 1.811
_refine_ls_R_factor_all 0.1806
_refine_ls_R_factor_gt 0.1660
_refine_ls_shift/su_max 0.009
_refine_ls_shift/su_mean 0.001
_refine_ls_structure_factor_coef Fsqd
_refine_ls_weighting_details 'w=1/[\s^2^(Fo^2^)+(0.2000P)^2^] where P=(Fo^2^+2Fc^2^)/3'
_refine_ls_weighting_scheme calc
_refine_ls_wR_factor_gt 0.4414
_refine_ls_wR_factor_ref 0.4553
_reflns_Friedel_coverage 0.000
_reflns_number_gt 5604
_reflns_number_total 7627
_reflns_threshold_expression 'I > 2\s(I)'
_cod_data_source_file ja8b11221_si_003.cif
_cod_data_source_block ba1133_hhtt
_cod_depositor_comments
;
The following automatic conversions were performed:

'_exptl_crystal_density_meas' value 'not measured' was changed to '?'
- the value is perceived as not measured.

Automatic conversion script
Id: cif_fix_values 4973 2017-02-22 13:04:09Z antanas 
;
_cod_original_cell_volume 26556.4(11)
_cod_database_code 4128099
_shelx_shelxl_version_number 2018/3
_shelx_space_group_comment
;
The symmetry employed for this shelxl refinement is uniquely defined
by the following loop, which should always be used as a source of
symmetry information in preference to the above space-group names.
They are only intended as comments.
;
_shelx_estimated_absorpt_t_max 0.720
_shelx_estimated_absorpt_t_min 0.668
_olex2_refinement_description
;
1. Fixed Uiso
 At 1.2 times of:
  All C(H) groups, All C(H,H) groups, All N(H) groups, All N(H,H) groups
 At 1.5 times of:
  All C(H,H,H) groups
2. Restrained distances
 N1-C3
 1.41 with sigma of 0.005
 C6-C5 = C7-C6 = C8-C7
 1.51 with sigma of 0.02
 N2-C8
 1.46 with sigma of 0.01
 N2-C5
 1.48 with sigma of 0.01
 C4-N1
 1.385 with sigma of 0.001
 O6-C4
 1.228 with sigma of 0.001
 C5-C4
 1.541 with sigma of 0.001
 C16-C15 = C17-C16 = C17-C18
 1.39 with sigma of 0.01
 O6-N1
 2.324 with sigma of 0.001
 N1-C5
 2.433 with sigma of 0.001
 O6-C5
 2.428 with sigma of 0.001
 C5-C7
 2.416 with sigma of 0.01
 C5-C8
 2.358 with sigma of 0.01
 C6-C8
 2.379 with sigma of 0.01
 N2-C7
 2.327 with sigma of 0.01
 N2-C6
 2.411 with sigma of 0.01
 C3-C4
 2.489 with sigma of 0.001
 C35-C26 \\sim C36-C35 \\sim C37-C36 \\sim C37-C38 \\sim C39-C38 \\sim C39-C40
\\sim C29-C26 \\sim C30-C29
 \\sim C31-C32 \\sim C31-C30 \\sim C33-C32 \\sim C33-C34
 with sigma of 0.0001
 C26-C30 \\sim C29-C31 \\sim C30-C32 \\sim C31-C33 \\sim C32-C34 \\sim C26-C36
\\sim C35-C37 \\sim C36-C38
 \\sim C37-C39 \\sim C38-C40
 with sigma of 0.001
 C16-C15 \\sim C17-C16 \\sim C17-C18
 with sigma of 0.02
 C15-C17 \\sim C16-C18
 with sigma of 0.02
 C15-C18 \\sim C16-C17_$1 \\sim C17-C16_$1
 with sigma of 0.02
3. Restrained planarity
 C17_$1, C16_$1, C15, C16, C18, C17
 with sigma of 0.0001
4. Uiso/Uaniso restraints and constraints
Uanis(C7) \\sim Ueq, Uanis(C6) \\sim Ueq, Uanis(C31) \\sim Ueq, Uanis(C32)
\\sim Ueq, Uanis(C33) \\sim Ueq, Uanis(C34) \\sim Ueq, Uanis(C37) \\sim Ueq,
Uanis(C38) \\sim Ueq, Uanis(C39) \\sim Ueq, Uanis(C40) \\sim Ueq: with sigma of
0.001 and sigma for terminal atoms of 0.02
Uanis(N1) \\sim Ueq, Uanis(C4) \\sim Ueq, Uanis(O6) \\sim Ueq, Uanis(C5) \\sim
Ueq, Uanis(N2) \\sim Ueq, Uanis(C8) \\sim Ueq: with sigma of 0.1 and sigma for
terminal atoms of 0.2
Uanis(C17) \\sim Ueq, Uanis(C16) \\sim Ueq, Uanis(C18) \\sim Ueq, Uanis(C15)
\\sim Ueq, Uanis(C14) \\sim Ueq, Uanis(C12) \\sim Ueq, : with sigma of 0.05 and
sigma for terminal atoms of 0.02
5. Rigid body (RIGU) restrains
 O2, C2, C1, C3, H3, N1
 with sigma for 1-2 distances of 0.0001 and sigma for 1-3 distances of 0.0001
 C20, C20, C20, C25, C25, C25, C28, C28, C28, C27, C27, C27, C24, C24, C24,
 C26, C26, C26, C23, C23, C23, C21, C21, C21, C35, C35, C35, C29, C29, C29, C22,
  C22, C22, C30, C30, C30, C31, C31, C31, C36, C36, C36, C37, C37, C37
 with sigma for 1-2 distances of 0.0001 and sigma for 1-3 distances of 0.0001
 O4, C19, C20, C25, C28, C27, C24, C26, C23, C21, C35, C29, C22, C30, C31, C36,
  C37, O3
 with sigma for 1-2 distances of 0.0001 and sigma for 1-3 distances of 0.0001
 O4, C19, C20, C25, C28, C27, C24, C26, C23, C21, C35, C29, C22, C30, C31, C36,
  C37, C38, C39, C40, C32, C33, C34, O3
 with sigma for 1-2 distances of 0.0001 and sigma for 1-3 distances of 0.0001
 C4, O6, C5, C6, C7, C8, N2, N1
 with sigma for 1-2 distances of 0.0001 and sigma for 1-3 distances of 0.0001
 O5, C10, C13, C12, H12, C14, C15, C18, C17, C16, C9
 with sigma for 1-2 distances of 0.0001 and sigma for 1-3 distances of 0.00001
6. Others
 Fixed Sof: H3(0.375) C14(0.25) C15(0.25) C18(0.25) H18(0.25) C17(0.5)
 H17(0.5) C16(0.5) H16(0.5) C33(0.5) H33A(0.5) H33B(0.5) C34(0.5) H34A(0.5)
 H34B(0.5) H34C(0.5) N1(0.125) H1(0.125) C4(0.125) O6(0.125) C5(0.125)
 H5(0.125) C6(0.125) H6A(0.125) H6B(0.125) C7(0.125) H7A(0.125) H7B(0.125)
 C8(0.125) H8A(0.0625) H8B(0.0625) N2(0.125) H2A(0.0625) H2B(0.0625)
 Fixed X: H3(0.43316) C40(0.786099) H40A(0.782729) H40B(0.808701)
 H40C(0.795609) C34(0.536129) H34A(0.504069) H34B(0.5535) H34C(0.54276)
 Fixed Y: H3(0.53772) C40(0.96087) H40A(0.969729) H40B(0.937149)
 H40C(0.986829) C34(0.635961) H34A(0.63567) H34B(0.631041) H34C(0.612101)
 Fixed Z: H3(0) C40(0.07584) H40A(0.04439) H40B(0.07817) H40C(0.09357)
 C34(0.395881) H34A(0.40302) H34B(0.423321) H34C(0.3743)
7.a Ternary CH refined with riding coordinates:
 C5(H5)
7.b Secondary CH2 refined with riding coordinates:
 C35(H35A,H35B), C29(H29A,H29B), C30(H30A,H30B), C31(H31A,H31B), C36(H36A,
 H36B), C37(H37A,H37B), C38(H38A,H38B), C39(H39A,H39B), C32(H32A,H32B),
 C33(H33A,H33B), C6(H6A,H6B), C7(H7A,H7B), C8(H8A,H8B), N2(H2A,H2B)
7.c Aromatic/amide H refined with riding coordinates:
 C12(H12), C11(H11), C28(H28), C22(H22), C21(H21), C18(H18), C17(H17),
 C16(H16), N1(H1)
7.d Fitted hexagon refined as free rotating group:
 C20(C28,C27,C23,C22,C21)
;
_olex2_exptl_crystal_mounting_method
'The MOF crystal was mounted on a nylon loop with aid of fomblin oil under a cold stream.'
_olex2_submission_original_sample_id BA1133_hhtt
_olex2_submission_special_instructions 'No special instructions were received'

loop_
_space_group_symop_operation_xyz
'x, y, z'
'-x, -y, z'
'-x, y, -z'
'x, -y, -z'
'z, x, y'
'z, -x, -y'
'-z, -x, y'
'-z, x, -y'
'y, z, x'
'-y, z, -x'
'y, -z, -x'
'-y, -z, x'
'-x, -y, -z'
'x, y, -z'
'x, -y, z'
'-x, y, z'
'-z, -x, -y'
'-z, x, y'
'z, x, -y'
'z, -x, y'
'-y, -z, -x'
'y, -z, x'
'-y, z, x'
'y, z, -x'

loop_
_atom_site_label
_atom_site_type_symbol
_atom_site_fract_x
_atom_site_fract_y
_atom_site_fract_z
_atom_site_U_iso_or_equiv
_atom_site_adp_type
_atom_site_occupancy
_atom_site_site_symmetry_order
_atom_site_calc_flag
_atom_site_refinement_flags_posn
_atom_site_refinement_flags_adp
_atom_site_refinement_flags_occupancy
_atom_site_disorder_assembly
_atom_site_disorder_group
Zn1 Zn 0.55379(4) 0.67773(4) 0.000000 0.0700(5) Uani 1 2 d S T P . .
Zn2 Zn 0.500000 0.75165(3) 0.05281(4) 0.0711(5) Uani 1 2 d S T P . .
O1 O 0.500000 0.7139(2) 0.000000 0.069(2) Uani 1 4 d S T P . .
O2 O 0.5363(3) 0.6159(2) 0.000000 0.107(2) Uani 1 2 d S TU P . .
O4 O 0.5522(2) 0.7398(2) 0.0893(2) 0.1299(17) Uani 1 1 d . U . . .
O5 O 0.500000 0.8141(2) 0.0374(3) 0.122(3) Uani 1 2 d S TU P . .
O3 O 0.5914(2) 0.6885(2) 0.0511(2) 0.1262(17) Uani 1 1 d . U . . .
C2 C 0.500000 0.5466(5) 0.000000 0.136(5) Uani 1 4 d S TU P L .
C1 C 0.500000 0.5963(5) 0.000000 0.099(4) Uani 1 4 d S TU P . .
C3 C 0.4576(3) 0.5220(3) 0.000000 0.121(3) Uani 1 2 d DS TU P . .
H3 H 0.433160 0.537720 0.000000 0.145 Uiso 0.375 1 d RS TU P A -2
C19 C 0.5860(4) 0.7115(3) 0.0827(3) 0.135(2) Uani 1 1 d . U . . .
C9 C 0.500000 0.8336(5) 0.000000 0.120(6) Uani 1 4 d S TU P . .
C10 C 0.500000 0.8822(6) 0.000000 0.156(9) Uani 1 4 d S TU P . .
C13 C 0.500000 0.9764(6) 0.000000 0.205(14) Uani 1 4 d S TU P E .
C12 C 0.500000 0.9522(5) 0.0413(6) 0.191(8) Uani 1 2 d S TU P . .
H12 H 0.500000 0.967592 0.069125 0.229 Uiso 1 2 calc RS TU P B 2
C11 C 0.500000 0.9060(4) 0.0399(5) 0.194(10) Uani 1 2 d S T P E .
H11 H 0.500000 0.889899 0.067322 0.233 Uiso 1 2 calc RS T P . .
C20 C 0.6228(2) 0.7148(3) 0.1157(2) 0.160(3) Uani 1 1 d . U . . .
C28 C 0.6225(3) 0.7473(3) 0.1492(3) 0.178(3) Uani 1 1 d G U . . .
H28 H 0.598524 0.768198 0.150875 0.214 Uiso 1 1 calc R . . . .
C27 C 0.6573(3) 0.7492(3) 0.1801(3) 0.1812(16) Uani 1 1 d G U . . .
C23 C 0.6923(3) 0.7186(3) 0.1776(3) 0.209(3) Uani 1 1 d G U . . .
C22 C 0.6926(3) 0.6861(3) 0.1442(3) 0.257(4) Uani 1 1 d G U . . .
H22 H 0.716552 0.665215 0.142501 0.309 Uiso 1 1 calc R . . . .
C21 C 0.6578(3) 0.6843(3) 0.1133(3) 0.211(4) Uani 1 1 d G U . . .
H21 H 0.658008 0.662088 0.090401 0.253 Uiso 1 1 calc R . . . .
C25 C 0.7059(5) 0.7652(6) 0.2389(5) 0.1885(15) Uani 1 1 d . U . . .
C24 C 0.7232(5) 0.7245(6) 0.2198(5) 0.202(4) Uani 1 1 d . U . . .
C26 C 0.66358(8) 0.78077(7) 0.21963(9) 0.1838(13) Uani 1 1 d D U . . .
C35 C 0.66349(8) 0.82750(6) 0.19780(9) 0.1890(16) Uani 1 1 d D U . C -1
H35A H 0.635881 0.830301 0.179611 0.227 Uiso 1 1 calc R . . C -1
H35B H 0.661704 0.850147 0.221985 0.227 Uiso 1 1 calc R . . C -1
C29 C 0.62131(8) 0.77595(6) 0.24879(9) 0.1862(16) Uani 1 1 d D U . D -1
H29A H 0.622344 0.799301 0.272342 0.223 Uiso 1 1 calc R . . D -1
H29B H 0.594896 0.782326 0.229743 0.223 Uiso 1 1 calc R . . D -1
C14 C 0.500000 0.9782(8) 0.0821(11) 0.171(11) Uani 0.5 2 d S TU P E 1
C15 C 0.500000 0.95125(3) 0.12790(4) 0.178(5) Uani 0.5 2 d DS TU P E 1
C30 C 0.61384(8) 0.73038(6) 0.27176(9) 0.233(4) Uani 1 1 d D U . D -1
H30A H 0.641598 0.722428 0.288107 0.280 Uiso 1 1 calc R . . D -1
H30B H 0.609440 0.707534 0.248103 0.280 Uiso 1 1 calc R . . D -1
C31 C 0.57434(8) 0.72705(7) 0.30475(7) 0.273(2) Uani 1 1 d D U . D -1
H31A H 0.579299 0.749148 0.329006 0.327 Uiso 1 1 calc R . . D -1
H31B H 0.546735 0.736068 0.288699 0.327 Uiso 1 1 calc R . . D -1
C36 C 0.70370(7) 0.83934(6) 0.16775(9) 0.246(4) Uani 1 1 d D U . C -1
H36A H 0.730293 0.843246 0.187212 0.295 Uiso 1 1 calc R . . C -1
H36B H 0.709721 0.813414 0.147930 0.295 Uiso 1 1 calc R . . C -1
C37 C 0.69920(6) 0.88136(7) 0.13819(9) 0.270(2) Uani 1 1 d D U . C -1
H37A H 0.675274 0.900443 0.151016 0.324 Uiso 1 1 calc R . . C -1
H37B H 0.689064 0.871735 0.108099 0.324 Uiso 1 1 calc R . . C -1
C18 C 0.500000 0.89703(7) 0.20392(10) 0.249(12) Uani 0.5 2 d DS TU P E 1
H18 H 0.500000 0.878537 0.229840 0.299 Uiso 0.5 2 calc RS T P E 1
C17 C 0.5404(3) 0.91058(3) 0.18492(5) 0.256(7) Uani 0.5 1 d D U . E 1
H17 H 0.567924 0.901307 0.197915 0.308 Uiso 0.5 1 calc R . . E 1
C16 C 0.5406(3) 0.93781(2) 0.14673(3) 0.225(6) Uani 0.5 1 d D U . E 1
H16 H 0.568117 0.947068 0.133755 0.270 Uiso 0.5 1 calc R . . E 1
C38 C 0.74140(6) 0.91043(8) 0.13231(6) 0.275(2) Uani 1 1 d D U . C -1
H38A H 0.747035 0.926291 0.160903 0.330 Uiso 1 1 calc R . . C -1
H38B H 0.767166 0.890206 0.127008 0.330 Uiso 1 1 calc R . . C -1
C39 C 0.74054(5) 0.94548(8) 0.09448(9) 0.276(2) Uani 1 1 d D U . C -1
H39A H 0.722805 0.933051 0.069339 0.331 Uiso 1 1 calc R . . C -1
H39B H 0.724412 0.972253 0.105628 0.331 Uiso 1 1 calc R . . C -1
C40 C 0.786099 0.960870 0.075840 0.352(8) Uani 1 1 d D U . C -1
H40A H 0.782729 0.969729 0.044390 0.528 Uiso 1 1 d R . . F -1
H40B H 0.808701 0.937149 0.078170 0.528 Uiso 1 1 d R . . G -1
H40C H 0.795609 0.986829 0.093570 0.528 Uiso 1 1 d R . . H -1
C32 C 0.56588(13) 0.68106(6) 0.32651(6) 0.277(2) Uani 1 1 d D U . D -1
H32A H 0.593563 0.663014 0.323522 0.333 Uiso 1 1 calc R . . D -1
H32B H 0.542157 0.665671 0.309148 0.333 Uiso 1 1 calc R . . D -1
C33 C 0.55198(17) 0.68091(6) 0.37618(5) 0.277(2) Uani 0.5 1 d D U . D -1
H33A H 0.577823 0.691466 0.394126 0.333 Uiso 0.5 1 calc R . . D -1
H33B H 0.527569 0.703043 0.380100 0.333 Uiso 0.5 1 calc R . . D -1
C34 C 0.536129 0.635961 0.395881 0.295(8) Uani 0.5 1 d D U . D -1
H34A H 0.504069 0.635670 0.403020 0.443 Uiso 0.5 1 d R . . I -1
H34B H 0.553500 0.631041 0.423321 0.443 Uiso 0.5 1 d R . . J -1
H34C H 0.542760 0.612101 0.374300 0.443 Uiso 0.5 1 d R . . K -1
N1 N 0.4172(3) 0.5401(6) 0.0166(8) 0.121(2) Uani 0.125 1 d D U . L -1
H1 H 0.419051 0.564909 0.032471 0.146 Uiso 0.125 1 calc R . . L -1
C4 C 0.3748(3) 0.5224(6) 0.0100(8) 0.121(4) Uani 0.125 1 d D U . L -1
O6 O 0.3613(6) 0.4865(5) 0.0251(8) 0.106(5) Uani 0.125 1 d D U . L -1
C5 C 0.3439(6) 0.5544(7) -0.0162(10) 0.117(3) Uani 0.125 1 d D U . L -1
H5 H 0.348745 0.543925 -0.047662 0.140 Uiso 0.125 1 calc R . . L -1
C6 C 0.3595(9) 0.6029(9) -0.0194(18) 0.1062(19) Uani 0.125 1 d D U . L -1
H6A H 0.380919 0.609919 0.004890 0.127 Uiso 0.125 1 calc R . . L -1
H6B H 0.374146 0.608552 -0.048628 0.127 Uiso 0.125 1 calc R . . L -1
C7 C 0.3174(13) 0.6307(7) -0.0148(18) 0.106(2) Uani 0.125 1 d D U . L -1
H7A H 0.312984 0.640317 0.016641 0.127 Uiso 0.125 1 calc R . . L -1
H7B H 0.318837 0.657591 -0.034182 0.127 Uiso 0.125 1 calc R . . L -1
C8 C 0.2804(9) 0.6000(12) -0.0295(18) 0.111(3) Uani 0.125 1 d D U . L -1
H8A H 0.251574 0.608881 -0.015657 0.133 Uiso 0.0625 1 calc R . . L -1
H8B H 0.277095 0.600516 -0.062495 0.133 Uiso 0.0625 1 calc R . . L -1
N2 N 0.2942(7) 0.5559(9) -0.0141(15) 0.115(4) Uani 0.125 1 d D U . L -1
H2A H 0.282225 0.534279 -0.031918 0.139 Uiso 0.0625 1 calc R . . L -1
H2B H 0.284722 0.551270 0.014526 0.139 Uiso 0.0625 1 calc R . . L -1

loop_
_atom_site_aniso_label
_atom_site_aniso_U_11
_atom_site_aniso_U_22
_atom_site_aniso_U_33
_atom_site_aniso_U_23
_atom_site_aniso_U_13
_atom_site_aniso_U_12
Zn1 0.0753(8) 0.0569(7) 0.0777(8) 0.000 0.000 0.0042(5)
Zn2 0.0920(9) 0.0537(7) 0.0677(7) -0.0065(4) 0.000 0.000
O1 0.092(5) 0.031(3) 0.083(5) 0.000 0.000 0.000
O2 0.108(2) 0.067(3) 0.146(6) 0.000 0.000 0.0006(8)
O4 0.157(3) 0.107(3) 0.125(3) -0.017(3) -0.055(2) 0.008(2)
O5 0.192(8) 0.053(3) 0.119(4) -0.002(2) 0.000 0.000
O3 0.146(3) 0.111(3) 0.122(2) -0.014(2) -0.059(2) 0.010(3)
C2 0.108(2) 0.068(2) 0.233(14) 0.000 0.000 0.000
C1 0.108(2) 0.068(2) 0.120(11) 0.000 0.000 0.000
C3 0.109(2) 0.069(3) 0.183(9) 0.000 0.000 -0.0014(9)
C19 0.159(3) 0.121(4) 0.126(3) -0.021(3) -0.063(2) 0.016(3)
C9 0.182(16) 0.056(4) 0.120(5) 0.000 0.000 0.000
C10 0.25(3) 0.056(4) 0.163(19) 0.000 0.000 0.000
C13 0.42(4) 0.058(7) 0.136(5) 0.000 0.000 0.000
C12 0.36(3) 0.069(6) 0.140(5) 0.006(4) 0.000 0.000
C11 0.43(3) 0.041(6) 0.114(10) 0.001(6) 0.000 0.000
C20 0.173(3) 0.165(4) 0.143(3) -0.044(3) -0.078(3) 0.028(3)
C28 0.187(3) 0.186(5) 0.161(4) -0.064(4) -0.085(3) 0.030(3)
C27 0.186(2) 0.205(3) 0.153(2) -0.061(2) -0.0800(19) 0.0203(18)
C23 0.206(3) 0.249(5) 0.173(4) -0.088(4) -0.109(3) 0.052(4)
C22 0.241(4) 0.305(6) 0.225(5) -0.142(5) -0.162(4) 0.112(5)
C21 0.211(4) 0.236(5) 0.187(5) -0.096(5) -0.128(4) 0.081(4)
C25 0.189(2) 0.229(3) 0.147(2) -0.0622(18) -0.0735(18) 0.003(2)
C24 0.197(4) 0.245(4) 0.162(4) -0.074(4) -0.098(4) 0.026(4)
C26 0.188(2) 0.210(2) 0.153(2) -0.0631(14) -0.0706(14) 0.0041(17)
C35 0.208(3) 0.208(2) 0.151(3) -0.0656(19) -0.057(3) 0.008(2)
C29 0.190(3) 0.212(3) 0.157(3) -0.064(2) -0.068(2) 0.000(2)
C14 0.28(3) 0.084(8) 0.146(5) -0.003(5) 0.000 0.000
C15 0.330(9) 0.066(10) 0.139(6) -0.014(7) 0.000 0.000
C30 0.244(5) 0.237(4) 0.219(6) -0.025(4) -0.036(5) 0.005(3)
C31 0.271(2) 0.273(2) 0.274(2) -0.0030(10) 0.0012(9) 0.0028(9)
C36 0.248(4) 0.251(4) 0.238(7) -0.026(5) -0.005(4) 0.011(2)
C37 0.270(2) 0.269(2) 0.271(2) -0.0001(9) -0.0017(9) 0.0048(9)
C18 0.324(10) 0.18(3) 0.24(2) 0.006(19) 0.000 0.000
C17 0.309(10) 0.236(16) 0.224(10) 0.059(9) -0.028(7) 0.005(9)
C16 0.345(9) 0.150(14) 0.180(9) -0.003(8) -0.015(5) 0.023(6)
C38 0.274(2) 0.275(2) 0.275(2) 0.0000(9) -0.0002(9) -0.0003(8)
C39 0.276(3) 0.276(2) 0.276(2) 0.0009(10) 0.0007(9) -0.0010(9)
C40 0.281(3) 0.381(14) 0.393(14) 0.106(11) 0.017(6) 0.007(4)
C32 0.278(3) 0.277(2) 0.277(2) 0.0008(9) -0.0001(9) 0.0006(9)
C33 0.277(3) 0.277(3) 0.277(2) 0.0008(9) 0.0002(9) -0.0003(10)
C34 0.316(19) 0.283(4) 0.287(8) 0.004(5) 0.012(8) -0.008(6)
N1 0.1069(19) 0.088(3) 0.169(7) -0.004(3) -0.008(2) 0.0040(16)
C4 0.109(2) 0.104(3) 0.151(11) 0.005(4) -0.008(3) -0.0030(16)
O6 0.110(3) 0.095(4) 0.114(12) -0.014(6) 0.000(5) 0.000(3)
C5 0.106(2) 0.106(2) 0.138(8) 0.0020(14) -0.002(2) 0.0000(8)
C6 0.1063(19) 0.106(2) 0.107(2) -0.0006(9) -0.0004(8) 0.0000(7)
C7 0.106(2) 0.106(2) 0.106(2) 0.0005(9) 0.0002(8) 0.0000(7)
C8 0.106(2) 0.106(2) 0.120(7) -0.0031(19) -0.002(2) 0.0007(11)
N2 0.1065(19) 0.106(2) 0.134(10) 0.000(3) -0.002(2) -0.0004(10)

loop_
_atom_type_symbol
_atom_type_description
_atom_type_scat_dispersion_real
_atom_type_scat_dispersion_imag
_atom_type_scat_source
C C 0.0181 0.0091 'International Tables Vol C Tables 4.2.6.8 and 6.1.1.4'
H H 0.0000 0.0000 'International Tables Vol C Tables 4.2.6.8 and 6.1.1.4'
N N 0.0311 0.0180 'International Tables Vol C Tables 4.2.6.8 and 6.1.1.4'
O O 0.0492 0.0322 'International Tables Vol C Tables 4.2.6.8 and 6.1.1.4'
Zn Zn -1.5491 0.6778 'International Tables Vol C Tables 4.2.6.8 and 6.1.1.4'

loop_
_geom_angle_atom_site_label_1
_geom_angle_atom_site_label_2
_geom_angle_atom_site_label_3
_geom_angle
_geom_angle_site_symmetry_1
_geom_angle_site_symmetry_3
O2 Zn1 O1 108.1(3) . .
O2 Zn1 O3 108.7(2) . .
O2 Zn1 O3 108.7(2) . 14
O3 Zn1 O1 113.0(2) . .
O3 Zn1 O1 113.0(2) 14 .
O3 Zn1 O3 105.2(4) 14 .
O4 Zn2 O1 110.6(2) . .
O4 Zn2 O1 110.6(2) 16_655 .
O4 Zn2 O4 107.4(4) . 16_655
O5 Zn2 O1 111.7(3) . .
O5 Zn2 O4 108.2(2) . .
O5 Zn2 O4 108.2(2) . 16_655
Zn1 O1 Zn1 112.1(3) 3_655 .
Zn1 O1 Zn2 108.94(2) 3_655 .
Zn1 O1 Zn2 108.94(2) . .
Zn1 O1 Zn2 108.93(2) . 14
Zn1 O1 Zn2 108.94(2) 3_655 14
Zn2 O1 Zn2 108.9(3) 14 .
C1 O2 Zn1 134.2(8) . .
C19 O4 Zn2 130.0(6) . .
C9 O5 Zn2 131.3(9) . .
C19 O3 Zn1 130.9(7) . .
C3 C2 C1 120.1(7) . .
C3 C2 C1 120.1(7) 3_655 .
C3 C2 C3 119.8(13) 3_655 .
O2 C1 O2 123.3(14) 3_655 .
O2 C1 C2 118.4(7) 3_655 .
O2 C1 C2 118.4(7) . .
C3 C3 C2 120.1(7) 15_565 .
C3 C3 N1 112.5(8) 15_565 .
N1 C3 C2 123.2(9) . .
O4 C19 C20 114.9(8) . .
O3 C19 O4 126.3(8) . .
O3 C19 C20 118.2(10) . .
O5 C9 O5 125.0(15) 14 .
O5 C9 C10 117.5(7) 14 .
O5 C9 C10 117.5(7) . .
C11 C10 C9 120.9(8) 14 .
C11 C10 C9 120.9(8) . .
C11 C10 C11 118.2(17) 14 .
C13 C13 C12 120.4(9) 13_675 14
C13 C13 C12 120.4(9) 13_675 .
C12 C13 C12 119.1(18) . 14
C13 C12 C14 117.1(16) . .
C11 C12 C13 118.7(16) . .
C11 C12 C14 124.2(18) . .
C12 C11 C10 122.6(15) . .
C28 C20 C19 121.4(6) . .
C28 C20 C21 120.0 . .
C21 C20 C19 118.6(6) . .
C20 C28 C27 120.0 . .
C28 C27 C26 129.2(5) . .
C23 C27 C28 120.0 . .
C23 C27 C26 110.8(5) . .
C27 C23 C24 108.9(8) . .
C22 C23 C27 120.0 . .
C22 C23 C24 130.6(8) . .
C23 C22 C21 120.0 . .
C22 C21 C20 120.0 . .
C24 C25 C24 118.1(14) 11_566 .
C24 C25 C26 125.8(15) 11_566 .
C24 C25 C26 114.9(10) . .
C25 C24 C23 135.9(15) 8_656 .
C25 C24 C23 101.8(11) . .
C25 C24 C25 121.4(14) 8_656 .
C27 C26 C35 103.5(4) . .
C27 C26 C29 106.2(5) . .
C25 C26 C27 102.4(6) . .
C25 C26 C35 117.1(7) . .
C25 C26 C29 117.1(7) . .
C29 C26 C35 108.82(14) . .
C36 C35 C26 116.95(12) . .
C30 C29 C26 116.94(12) . .
C12 C14 C15 117.1(18) . .
C14 C14 C12 122.5(13) 2_675 .
C14 C14 C15 120.5(10) 2_675 .
C16 C15 C14 119.58(19) . .
C16 C15 C14 119.58(19) 16_655 .
C16 C15 C16 120.6(4) . 16_655
C29 C30 C31 116.94(12) . .
C32 C31 C30 116.95(12) . .
C37 C36 C35 116.93(12) . .
C36 C37 C38 116.95(12) . .
C17 C18 C17 119.9(5) 16_655 .
C18 C17 C16 120.2(7) . .
C15 C16 C17 119.5(7) . .
C39 C38 C37 116.94(12) . .
C40 C39 C38 116.95(12) . .
C31 C32 C33 116.94(12) . .
C34 C33 C32 116.94(12) . .
C4 N1 C3 125.8(4) . .
N1 C4 C5 112.37(10) . .
O6 C4 N1 125.44(13) . .
O6 C4 C5 122.06(12) . .
C6 C5 C4 116.0(19) . .
N2 C5 C4 126(2) . .
N2 C5 C6 106.2(7) . .
C7 C6 C5 105.2(8) . .
C8 C7 C6 104.5(12) . .
N2 C8 C7 104.6(11) . .
C8 N2 C5 107.2(8) . .

loop_
_geom_bond_atom_site_label_1
_geom_bond_atom_site_label_2
_geom_bond_distance
_geom_bond_site_symmetry_2
Zn1 O1 1.934(4) .
Zn1 O2 1.916(7) .
Zn1 O3 1.920(5) .
Zn1 O3 1.920(5) 14
Zn2 O1 1.936(4) .
Zn2 O4 1.934(6) 16_655
Zn2 O4 1.934(6) .
Zn2 O5 1.919(7) .
O2 C1 1.231(9) .
O4 C19 1.328(11) .
O5 C9 1.259(10) .
O3 C19 1.176(10) .
C2 C1 1.48(2) .
C2 C3 1.461(12) 3_655
C2 C3 1.461(12) .
C3 C3 1.31(2) 15_565
C3 N1 1.411(5) .
C19 C20 1.479(10) .
C9 C10 1.45(2) .
C10 C11 1.386(15) 14
C10 C11 1.386(15) .
C13 C13 1.41(3) 13_675
C13 C12 1.428(17) .
C13 C12 1.428(17) 14
C12 C11 1.378(17) .
C12 C14 1.44(3) .
C20 C28 1.3900 .
C20 C21 1.3900 .
C28 C27 1.3900 .
C27 C23 1.3900 .
C27 C26 1.521(6) .
C23 C22 1.3900 .
C23 C24 1.568(11) .
C22 C21 1.3900 .
C25 C24 1.337(14) 11_566
C25 C24 1.438(17) .
C25 C26 1.464(14) .
C26 C35 1.5387(9) .
C26 C29 1.5387(9) .
C35 C36 1.5387(9) .
C29 C30 1.5387(9) .
C14 C14 1.30(5) 2_675
C14 C15 1.58(3) .
C15 C16 1.393(8) .
C15 C16 1.393(8) 16_655
C30 C31 1.5387(9) .
C31 C32 1.5387(9) .
C36 C37 1.5387(9) .
C37 C38 1.5387(9) .
C18 C17 1.391(8) 16_655
C18 C17 1.391(8) .
C17 C16 1.3993(16) .
C38 C39 1.5387(9) .
C39 C40 1.5387(9) .
C32 C33 1.5387(9) .
C33 C34 1.5387(9) .
N1 C4 1.3852(10) .
C4 O6 1.2283(10) .
C4 C5 1.5413(10) .
C5 C6 1.521(14) .
C5 N2 1.484(9) .
C6 C7 1.511(17) .
C7 C8 1.498(18) .
C8 N2 1.454(10) .
